data_7013561
loop_
_publ_author_name
'Boyle, Timothy J.'
'Rodriguez, Mark A.'
'Alam, Todd M.'

_publ_section_title
;
 4,6-Dihydroxypyrimidine: a selective bridging ligand for controlled
 Group IV metal alkoxide structures
;
_journal_issue 24
_journal_name_full 'Dalton Transactions'
_journal_page_first 4598
_journal_paper_doi 10.1039/b310087a
_journal_year 2003
_chemical_formula_sum 'C44 H86 N4 O16 Ti4'
_chemical_formula_weight 1118.77
_chemical_name_common Ti4(DHP)2(u-OPri)4(OPri)8
_chemical_name_systematic
;
?
;
_space_group_IT_number 14
_symmetry_cell_setting monoclinic
_symmetry_space_group_name_Hall '-P 2yn'
_symmetry_space_group_name_H-M 'P 1 21/n 1'
_atom_sites_solution_hydrogens geom
_atom_sites_solution_primary direct
_atom_sites_solution_secondary difmap
_audit_creation_method SHELXL-97
_cell_angle_alpha 90.00
_cell_angle_beta 106.721(4)
_cell_angle_gamma 90.00
_cell_formula_units_Z 2
_cell_length_a 16.361(3)
_cell_length_b 9.3285(18)
_cell_length_c 21.262(4)
_cell_measurement_temperature 168(2)
_cell_volume 3107.9(10)
_computing_cell_refinement 'Bruker SMART'
_computing_data_collection 'Bruker SMART'
_computing_data_reduction 'Bruker SHELXTL'
_computing_molecular_graphics 'Bruker SHELXTL'
_computing_publication_material 'Bruker SHELXTL'
_computing_structure_refinement 'SHELXL-97 (Sheldrick, 1997)'
_computing_structure_solution 'SHELXS-97 (Sheldrick, 1990)'
_diffrn_ambient_temperature 168(2)
_diffrn_measured_fraction_theta_full 1.000
_diffrn_measured_fraction_theta_max 1.000
_diffrn_measurement_device_type 'CCD area detector'
_diffrn_measurement_method 'phi and omega scans'
_diffrn_radiation_monochromator graphite
_diffrn_radiation_source 'fine-focus sealed tube'
_diffrn_radiation_type MoK\a
_diffrn_radiation_wavelength 0.71073
_diffrn_reflns_av_R_equivalents 0.1168
_diffrn_reflns_av_sigmaI/netI 0.1034
_diffrn_reflns_limit_h_max 18
_diffrn_reflns_limit_h_min -18
_diffrn_reflns_limit_k_max 10
_diffrn_reflns_limit_k_min -10
_diffrn_reflns_limit_l_max 23
_diffrn_reflns_limit_l_min -23
_diffrn_reflns_number 19025
_diffrn_reflns_theta_full 23.29
_diffrn_reflns_theta_max 23.29
_diffrn_reflns_theta_min 1.39
_exptl_absorpt_coefficient_mu 0.553
_exptl_absorpt_correction_T_max 0.9820
_exptl_absorpt_correction_T_min 0.9351
_exptl_absorpt_correction_type empirical
_exptl_absorpt_process_details 'SADABS ver 2.03, Sheldrick (1999).'
_exptl_crystal_colour colorless
_exptl_crystal_density_diffrn 1.196
_exptl_crystal_density_method 'not measured'
_exptl_crystal_description irregular
_exptl_crystal_F_000 1188
_exptl_crystal_size_max .123
_exptl_crystal_size_mid .075
_exptl_crystal_size_min .033
_refine_diff_density_max 1.126
_refine_diff_density_min -0.346
_refine_diff_density_rms 0.125
_refine_ls_extinction_method none
_refine_ls_goodness_of_fit_ref 0.966
_refine_ls_hydrogen_treatment mixed
_refine_ls_matrix_type full
_refine_ls_number_parameters 315
_refine_ls_number_reflns 4489
_refine_ls_number_restraints 6
_refine_ls_restrained_S_all 0.969
_refine_ls_R_factor_all 0.1516
_refine_ls_R_factor_gt 0.0838
_refine_ls_shift/su_max 0.423
_refine_ls_shift/su_mean 0.030
_refine_ls_structure_factor_coef Fsqd
_refine_ls_weighting_details 'calc w=1/[\s^2^(Fo^2^)+(0.1794P)^2^+0.0000P] where P=(Fo^2^+2Fc^2^)/3'
_refine_ls_weighting_scheme calc
_refine_ls_wR_factor_gt 0.2241
_refine_ls_wR_factor_ref 0.2750
_reflns_number_gt 2544
_reflns_number_total 4489
_reflns_threshold_expression >2sigma(I)
_cod_data_source_file b310087a.txt
_cod_data_source_block tjb149s
_cod_depositor_comments
;
The following automatic conversions were performed:
'_symmetry_cell_setting' value 'Monoclinic' changed to 'monoclinic'
according to '/home/saulius/struct/CIF-dictionaries/cif_core.dic'
dictionary named 'cif_core.dic' version 2.4.1 from 2010-06-29.

Automatic conversion script
Id: cif_fix_enum 1527 2010-12-29 10:47:43Z saulius 
;
_cod_original_sg_symbol_H-M P2(1)/n
_cod_database_code 7013561

loop_
_symmetry_equiv_pos_as_xyz
'x, y, z'
'-x+1/2, y+1/2, -z+1/2'
'-x, -y, -z'
'x-1/2, -y-1/2, z-1/2'

loop_
_atom_site_label
_atom_site_type_symbol
_atom_site_fract_x
_atom_site_fract_y
_atom_site_fract_z
_atom_site_U_iso_or_equiv
_atom_site_adp_type
_atom_site_occupancy
_atom_site_symmetry_multiplicity
_atom_site_calc_flag
_atom_site_refinement_flags
_atom_site_disorder_assembly
_atom_site_disorder_group
Ti1 Ti 0.20673(8) 0.80247(15) 1.02730(7) 0.0317(5) Uani 1 1 d . . .
Ti2 Ti 0.16510(9) 1.02978(16) 0.90804(7) 0.0333(5) Uani 1 1 d . . .
N1 N 0.0845(4) 0.8591(7) 1.0488(3) 0.0305(15) Uani 1 1 d . . .
N2 N 0.0426(4) 1.0840(6) 0.9285(3) 0.0299(15) Uani 1 1 d . . .
O1 O 0.2206(3) 1.0046(5) 1.0088(2) 0.0312(13) Uani 1 1 d . . .
O2 O 0.1473(3) 0.8293(5) 0.9272(2) 0.0299(12) Uani 1 1 d . . .
O3 O 0.1175(3) 0.6436(5) 1.0222(3) 0.0365(14) Uani 1 1 d . . .
O4 O 0.2536(3) 0.7936(6) 1.1139(2) 0.0405(14) Uani 1 1 d . . .
O5 O 0.2882(3) 0.7046(6) 1.0053(3) 0.0417(14) Uani 1 1 d . . .
O6 O 0.1454(3) 1.2378(5) 0.9316(2) 0.0357(13) Uani 1 1 d . . .
O7 O 0.1089(3) 1.0445(6) 0.8227(2) 0.0428(14) Uani 1 1 d . . .
O8 O 0.2709(3) 1.0521(6) 0.8999(3) 0.0433(15) Uani 1 1 d . . .
C1 C 0.0330(5) 0.9524(9) 1.0659(3) 0.0303(19) Uani 1 1 d . . .
C2 C 0.0587(5) 0.7188(8) 1.0365(4) 0.035(2) Uani 1 1 d . . .
C3 C 0.0708(5) 1.2230(8) 0.9402(4) 0.0328(19) Uani 1 1 d . . .
C4 C 0.0200(5) 1.3251(8) 0.9593(4) 0.0344(19) Uani 1 1 d . . .
H4 H 0.0390 1.4210 0.9691 0.041 Uiso 1 1 calc R . .
C5 C 0.2776(5) 1.1101(9) 1.0480(4) 0.041(2) Uani 1 1 d . . .
H5 H 0.2781 1.1940 1.0188 0.049 Uiso 1 1 calc R . .
C6 C 0.2426(6) 1.1627(9) 1.1027(4) 0.049(2) Uani 1 1 d . . .
H6A H 0.1904 1.2182 1.0838 0.074 Uiso 1 1 calc R . .
H6B H 0.2852 1.2236 1.1328 0.074 Uiso 1 1 calc R . .
H6C H 0.2296 1.0803 1.1268 0.074 Uiso 1 1 calc R . .
C7 C 0.3673(5) 1.0537(10) 1.0708(5) 0.058(3) Uani 1 1 d . . .
H7A H 0.3708 0.9788 1.1038 0.087 Uiso 1 1 calc R . .
H7B H 0.4064 1.1319 1.0902 0.087 Uiso 1 1 calc R . .
H7C H 0.3831 1.0134 1.0334 0.087 Uiso 1 1 calc R . .
C8 C 0.1278(6) 0.7015(10) 0.8855(4) 0.047(2) Uani 1 1 d . . .
H8 H 0.1438 0.6144 0.9138 0.057 Uiso 1 1 calc R . .
C9 C 0.0326(6) 0.6986(10) 0.8521(5) 0.066(3) Uani 1 1 d . . .
H9A H 0.0020 0.6923 0.8854 0.098 Uiso 1 1 calc R . .
H9B H 0.0186 0.6153 0.8229 0.098 Uiso 1 1 calc R . .
H9C H 0.0158 0.7865 0.8264 0.098 Uiso 1 1 calc R . .
C10 C 0.1816(8) 0.7060(11) 0.8373(5) 0.079(3) Uani 1 1 d . . .
H10A H 0.1596 0.7809 0.8045 0.118 Uiso 1 1 calc R . .
H10B H 0.1784 0.6130 0.8153 0.118 Uiso 1 1 calc R . .
H10C H 0.2411 0.7270 0.8613 0.118 Uiso 1 1 calc R . .
C11 C 0.2515(8) 0.7718(14) 1.1798(5) 0.079(4) Uani 1 1 d . . .
H11 H 0.2077 0.8381 1.1882 0.095 Uiso 1 1 calc R . .
C12 C 0.3379(7) 0.8139(15) 1.2257(5) 0.094(4) Uani 1 1 d . . .
H12A H 0.3816 0.7480 1.2196 0.140 Uiso 1 1 calc R . .
H12B H 0.3359 0.8091 1.2712 0.140 Uiso 1 1 calc R . .
H12C H 0.3518 0.9119 1.2157 0.140 Uiso 1 1 calc R . .
C13 C 0.2267(14) 0.629(2) 1.1890(7) 0.235(14) Uani 1 1 d . . .
H13A H 0.1785 0.6007 1.1517 0.353 Uiso 1 1 calc R . .
H13B H 0.2099 0.6232 1.2296 0.353 Uiso 1 1 calc R . .
H13C H 0.2748 0.5638 1.1921 0.353 Uiso 1 1 calc R . .
C14 C 0.3653(7) 0.6265(11) 1.0309(6) 0.076(3) Uani 1 1 d . . .
H14 H 0.3893 0.6562 1.0778 0.091 Uiso 1 1 calc R . .
C15 C 0.3427(9) 0.4749(13) 1.0313(8) 0.130(6) Uani 1 1 d . . .
H15A H 0.2995 0.4629 1.0546 0.196 Uiso 1 1 calc R . .
H15B H 0.3937 0.4193 1.0535 0.196 Uiso 1 1 calc R . .
H15C H 0.3199 0.4408 0.9860 0.196 Uiso 1 1 calc R . .
C16 C 0.4263(9) 0.6698(16) 0.9971(11) 0.186(9) Uani 1 1 d . . .
H16A H 0.4063 0.6389 0.9512 0.279 Uiso 1 1 calc R . .
H16B H 0.4817 0.6254 1.0183 0.279 Uiso 1 1 calc R . .
H16C H 0.4323 0.7743 0.9990 0.279 Uiso 1 1 calc R . .
C17 C 0.0370(12) 1.1007(14) 0.7674(5) 0.134(7) Uani 1 1 d D . .
C18 C 0.0343(16) 1.000(2) 0.7097(10) 0.080(7) Uiso 0.50 1 d PD . .
C18' C 0.0831(19) 1.092(4) 0.7108(13) 0.118(10) Uiso 0.50 1 d PD . .
C19 C 0.0640(19) 1.263(2) 0.7690(13) 0.094(9) Uiso 0.50 1 d PD . .
C19' C 0.019(2) 1.260(2) 0.7734(14) 0.099(9) Uiso 0.50 1 d PD . .
C20 C 0.3097(7) 1.0994(13) 0.8518(6) 0.074(3) Uani 1 1 d . . .
H20 H 0.2710 1.0692 0.8082 0.089 Uiso 1 1 calc R . .
C21 C 0.3125(11) 1.2560(17) 0.8511(7) 0.137(6) Uani 1 1 d . . .
H21A H 0.2547 1.2942 0.8440 0.206 Uiso 1 1 calc R . .
H21B H 0.3351 1.2881 0.8155 0.206 Uiso 1 1 calc R . .
H21C H 0.3494 1.2907 0.8932 0.206 Uiso 1 1 calc R . .
C22 C 0.3898(10) 1.021(2) 0.8609(8) 0.157(8) Uani 1 1 d . . .
H22A H 0.4320 1.0550 0.9008 0.235 Uiso 1 1 calc R . .
H22B H 0.4111 1.0365 0.8229 0.235 Uiso 1 1 calc R . .
H22C H 0.3797 0.9181 0.8653 0.235 Uiso 1 1 calc R . .

loop_
_atom_site_aniso_label
_atom_site_aniso_U_11
_atom_site_aniso_U_22
_atom_site_aniso_U_33
_atom_site_aniso_U_23
_atom_site_aniso_U_13
_atom_site_aniso_U_12
Ti1 0.0268(8) 0.0321(9) 0.0357(9) -0.0037(7) 0.0081(6) 0.0035(6)
Ti2 0.0302(9) 0.0387(9) 0.0325(9) -0.0016(7) 0.0116(6) 0.0024(7)
N1 0.027(4) 0.030(4) 0.032(4) 0.000(3) 0.005(3) 0.001(3)
N2 0.028(4) 0.030(4) 0.033(4) 0.001(3) 0.010(3) -0.001(3)
O1 0.028(3) 0.033(3) 0.032(3) -0.006(2) 0.008(2) -0.003(2)
O2 0.029(3) 0.028(3) 0.030(3) -0.006(2) 0.004(2) 0.003(2)
O3 0.032(3) 0.026(3) 0.053(4) -0.005(3) 0.014(3) 0.004(2)
O4 0.035(3) 0.044(4) 0.039(3) 0.001(3) 0.005(3) 0.007(3)
O5 0.026(3) 0.044(4) 0.054(4) -0.007(3) 0.010(3) 0.006(3)
O6 0.027(3) 0.035(3) 0.049(3) 0.001(3) 0.017(3) -0.005(2)
O7 0.042(3) 0.055(4) 0.032(3) 0.001(3) 0.013(3) 0.005(3)
O8 0.037(3) 0.053(4) 0.045(3) -0.002(3) 0.019(3) -0.002(3)
C1 0.026(4) 0.045(5) 0.017(4) 0.003(3) 0.002(3) -0.001(4)
C2 0.042(5) 0.031(5) 0.029(4) 0.005(4) 0.007(4) 0.009(4)
C3 0.036(5) 0.034(5) 0.027(4) 0.002(4) 0.007(4) 0.001(4)
C4 0.035(5) 0.027(5) 0.038(5) -0.007(4) 0.005(4) -0.005(4)
C5 0.042(5) 0.034(5) 0.043(5) -0.007(4) 0.007(4) -0.012(4)
C6 0.064(6) 0.039(5) 0.045(5) -0.017(4) 0.016(5) -0.005(4)
C7 0.034(5) 0.056(6) 0.073(7) -0.014(5) -0.002(5) -0.010(5)
C8 0.053(6) 0.044(6) 0.041(5) -0.010(4) 0.010(4) 0.002(4)
C9 0.057(7) 0.053(6) 0.071(7) -0.022(5) -0.008(5) 0.003(5)
C10 0.122(10) 0.066(7) 0.063(7) -0.025(6) 0.051(7) -0.001(7)
C11 0.080(8) 0.108(10) 0.034(6) 0.011(6) -0.008(5) -0.013(7)
C12 0.076(8) 0.144(12) 0.043(6) 0.014(7) -0.011(6) 0.009(8)
C13 0.29(3) 0.28(2) 0.068(10) 0.089(13) -0.065(12) -0.20(2)
C14 0.069(8) 0.051(7) 0.117(10) 0.018(6) 0.041(7) 0.035(6)
C15 0.080(9) 0.054(8) 0.246(19) 0.029(10) 0.027(11) 0.020(7)
C16 0.087(11) 0.093(12) 0.42(3) 0.006(15) 0.137(16) 0.024(9)
C17 0.260(19) 0.105(11) 0.019(6) 0.011(6) 0.011(8) 0.064(12)
C20 0.061(7) 0.095(9) 0.086(8) -0.002(7) 0.052(6) -0.023(6)
C21 0.194(17) 0.113(13) 0.148(14) 0.016(10) 0.119(13) -0.035(12)
C22 0.109(13) 0.21(2) 0.191(18) 0.046(14) 0.115(13) 0.036(12)

loop_
_atom_type_symbol
_atom_type_description
_atom_type_scat_dispersion_real
_atom_type_scat_dispersion_imag
_atom_type_scat_source
C C 0.0033 0.0016 'International Tables Vol C Tables 4.2.6.8 and 6.1.1.4'
H H 0.0000 0.0000 'International Tables Vol C Tables 4.2.6.8 and 6.1.1.4'
N N 0.0061 0.0033 'International Tables Vol C Tables 4.2.6.8 and 6.1.1.4'
O O 0.0106 0.0060 'International Tables Vol C Tables 4.2.6.8 and 6.1.1.4'
Ti Ti 0.2776 0.4457 'International Tables Vol C Tables 4.2.6.8 and 6.1.1.4'

loop_
_geom_angle_atom_site_label_1
_geom_angle_atom_site_label_2
_geom_angle_atom_site_label_3
_geom_angle
_geom_angle_site_symmetry_1
_geom_angle_site_symmetry_3
_geom_angle_publ_flag
O4 Ti1 O5 96.6(2) . . ?
O4 Ti1 O1 102.3(2) . . ?
O5 Ti1 O1 107.6(2) . . ?
O4 Ti1 O3 96.2(2) . . ?
O5 Ti1 O3 100.9(2) . . ?
O1 Ti1 O3 143.6(2) . . ?
O4 Ti1 O2 175.1(2) . . ?
O5 Ti1 O2 87.6(2) . . ?
O1 Ti1 O2 74.08(19) . . ?
O3 Ti1 O2 85.3(2) . . ?
O4 Ti1 N1 86.8(2) . . ?
O5 Ti1 N1 162.2(2) . . ?
O1 Ti1 N1 88.6(2) . . ?
O3 Ti1 N1 61.3(2) . . ?
O2 Ti1 N1 89.9(2) . . ?
O4 Ti1 C2 92.3(2) . . ?
O5 Ti1 C2 130.3(2) . . ?
O1 Ti1 C2 117.9(2) . . ?
O3 Ti1 C2 29.4(2) . . ?
O2 Ti1 C2 86.7(2) . . ?
N1 Ti1 C2 31.9(2) . . ?
O4 Ti1 Ti2 140.72(19) . . ?
O5 Ti1 Ti2 97.76(19) . . ?
O1 Ti1 Ti2 38.47(14) . . ?
O3 Ti1 Ti2 116.46(15) . . ?
O2 Ti1 Ti2 35.64(14) . . ?
N1 Ti1 Ti2 90.39(16) . . ?
C2 Ti1 Ti2 105.41(16) . . ?
O7 Ti2 O8 97.0(2) . . ?
O7 Ti2 O2 102.8(2) . . ?
O8 Ti2 O2 109.7(2) . . ?
O7 Ti2 O6 96.0(2) . . ?
O8 Ti2 O6 97.9(2) . . ?
O2 Ti2 O6 144.1(2) . . ?
O7 Ti2 O1 174.8(2) . . ?
O8 Ti2 O1 88.0(2) . . ?
O2 Ti2 O1 74.01(19) . . ?
O6 Ti2 O1 84.7(2) . . ?
O7 Ti2 N2 87.2(2) . . ?
O8 Ti2 N2 159.4(3) . . ?
O2 Ti2 N2 88.8(2) . . ?
O6 Ti2 N2 61.6(2) . . ?
O1 Ti2 N2 88.6(2) . . ?
O7 Ti2 C3 92.5(2) . . ?
O8 Ti2 C3 127.4(3) . . ?
O2 Ti2 C3 118.4(2) . . ?
O6 Ti2 C3 29.5(2) . . ?
O1 Ti2 C3 85.6(2) . . ?
N2 Ti2 C3 32.1(2) . . ?
O7 Ti2 Ti1 141.19(19) . . ?
O8 Ti2 Ti1 99.23(19) . . ?
O2 Ti2 Ti1 38.44(14) . . ?
O6 Ti2 Ti1 116.26(15) . . ?
O1 Ti2 Ti1 35.61(14) . . ?
N2 Ti2 Ti1 89.67(16) . . ?
C3 Ti2 Ti1 104.91(17) . . ?
C1 N1 C2 119.3(7) . . ?
C1 N1 Ti1 151.8(5) . . ?
C2 N1 Ti1 88.9(5) . . ?
C1 N2 C3 120.0(7) 3_577 . ?
C1 N2 Ti2 151.4(5) 3_577 . ?
C3 N2 Ti2 88.6(4) . . ?
C5 O1 Ti1 129.5(5) . . ?
C5 O1 Ti2 122.2(5) . . ?
Ti1 O1 Ti2 105.9(2) . . ?
C8 O2 Ti2 132.2(5) . . ?
C8 O2 Ti1 118.5(5) . . ?
Ti2 O2 Ti1 105.9(2) . . ?
C2 O3 Ti1 99.3(5) . . ?
C11 O4 Ti1 153.9(6) . . ?
C14 O5 Ti1 144.0(6) . . ?
C3 O6 Ti2 98.9(4) . . ?
C17 O7 Ti2 151.8(6) . . ?
C20 O8 Ti2 138.3(6) . . ?
N2 C1 N1 122.6(7) 3_577 . ?
O3 C2 N1 110.5(7) . . ?
O3 C2 C4 128.7(7) . 3_577 ?
N1 C2 C4 120.8(7) . 3_577 ?
O3 C2 Ti1 51.3(4) . . ?
N1 C2 Ti1 59.3(4) . . ?
C4 C2 Ti1 179.3(6) 3_577 . ?
O6 C3 N2 110.9(7) . . ?
O6 C3 C4 129.3(7) . . ?
N2 C3 C4 119.8(7) . . ?
O6 C3 Ti2 51.6(4) . . ?
N2 C3 Ti2 59.3(4) . . ?
C4 C3 Ti2 178.3(6) . . ?
C2 C4 C3 117.4(7) 3_577 . ?
O1 C5 C7 110.9(7) . . ?
O1 C5 C6 109.8(6) . . ?
C7 C5 C6 114.5(7) . . ?
O2 C8 C9 108.3(7) . . ?
O2 C8 C10 108.4(7) . . ?
C9 C8 C10 113.4(9) . . ?
O4 C11 C13 110.9(11) . . ?
O4 C11 C12 108.2(9) . . ?
C13 C11 C12 113.7(11) . . ?
O5 C14 C15 107.5(9) . . ?
O5 C14 C16 109.3(10) . . ?
C15 C14 C16 119.0(11) . . ?
O7 C17 C18 104.5(12) . . ?
O7 C17 C19' 113.7(14) . . ?
C18 C17 C19' 134.4(16) . . ?
O7 C17 C19 99.7(15) . . ?
C18 C17 C19 123.2(17) . . ?
C19' C17 C19 28.8(14) . . ?
O7 C17 C18' 98.1(16) . . ?
C18 C17 C18' 43.8(13) . . ?
C19' C17 C18' 105(2) . . ?
C19 C17 C18' 82.7(19) . . ?
O8 C20 C21 109.9(9) . . ?
O8 C20 C22 108.4(10) . . ?
C21 C20 C22 118.2(12) . . ?

loop_
_geom_bond_atom_site_label_1
_geom_bond_atom_site_label_2
_geom_bond_distance
_geom_bond_site_symmetry_2
_geom_bond_publ_flag
Ti1 O4 1.782(5) . ?
Ti1 O5 1.785(5) . ?
Ti1 O1 1.952(5) . ?
Ti1 O3 2.061(5) . ?
Ti1 O2 2.084(5) . ?
Ti1 N1 2.240(6) . ?
Ti1 C2 2.606(8) . ?
Ti1 Ti2 3.224(2) . ?
Ti2 O7 1.788(5) . ?
Ti2 O8 1.802(5) . ?
Ti2 O2 1.954(5) . ?
Ti2 O6 2.053(5) . ?
Ti2 O1 2.086(5) . ?
Ti2 N2 2.228(6) . ?
Ti2 C3 2.589(8) . ?
N1 C1 1.332(9) . ?
N1 C2 1.377(10) . ?
N2 C1 1.321(9) 3_577 ?
N2 C3 1.375(9) . ?
O1 C5 1.445(9) . ?
O2 C8 1.466(9) . ?
O3 C2 1.296(9) . ?
O4 C11 1.425(11) . ?
O5 C14 1.423(11) . ?
O6 C3 1.292(9) . ?
O7 C17 1.498(14) . ?
O8 C20 1.419(10) . ?
C1 N2 1.321(9) 3_577 ?
C2 C4 1.378(11) 3_577 ?
C3 C4 1.399(10) . ?
C4 C2 1.378(11) 3_577 ?
C5 C7 1.502(11) . ?
C5 C6 1.518(11) . ?
C8 C9 1.514(12) . ?
C8 C10 1.532(12) . ?
C11 C13 1.425(19) . ?
C11 C12 1.519(14) . ?
C14 C15 1.463(15) . ?
C14 C16 1.444(18) . ?
C17 C18 1.533(16) . ?
C17 C19' 1.533(18) . ?
C17 C19 1.578(17) . ?
C17 C18' 1.594(18) . ?
C20 C21 1.462(17) . ?
C20 C22 1.465(17) . ?
